data_4518601
loop_
_publ_author_name
'Man\&sen, Manfred'
'Deng, Danfeng'
'Zheng, Cameron H. M.'
'DiPucchio, Rebecca C.'
'Chen, Dafa'
'Schafer, Laurel L.'

_publ_section_title
;
 Ureate Titanium Catalysts for Hydroaminoalkylation: Using Ligand Design
 to Increase Reactivity and Utility
;
_journal_name_full 'ACS Catalysis'
_journal_page_first 4550
_journal_page_last 4560
_journal_paper_doi 10.1021/acscatal.1c00014
_journal_year 2021
_chemical_formula_moiety 'C48 H70 N6 O2 Ti'
_chemical_formula_sum 'C48 H70 N6 O2 Ti'
_chemical_formula_weight 811.00
_space_group_crystal_system triclinic
_space_group_IT_number 2
_space_group_name_Hall '-P 1'
_space_group_name_H-M_alt 'P -1'
_atom_sites_solution_hydrogens geom
_atom_sites_solution_primary dual
_audit_creation_date 2020-07-13
_audit_creation_method
;
Olex2 1.3
(compiled 2020.02.04 svn.rd84adfe8 for OlexSys, GUI svn.r6032)
;
_cell_angle_alpha 67.282(5)
_cell_angle_beta 77.986(6)
_cell_angle_gamma 89.059(6)
_cell_formula_units_Z 2
_cell_length_a 11.006(2)
_cell_length_b 14.517(3)
_cell_length_c 16.170(3)
_cell_measurement_reflns_used 9899
_cell_measurement_temperature 273.15
_cell_measurement_theta_max 28.302
_cell_measurement_theta_min 2.348
_cell_volume 2325.0(8)
_computing_cell_refinement 'SAINT V8.40A (Bruker, 2019)'
_computing_data_reduction 'SAINT V8.40A (Bruker, 2019)'
_computing_molecular_graphics 'Olex2 1.3 (Dolomanov et al., 2009)'
_computing_publication_material 'Olex2 1.3 (Dolomanov et al., 2009)'
_computing_structure_refinement 'SHELXL 2018/3 (Sheldrick, 2015)'
_computing_structure_solution 'SHELXT 2018/2 (Sheldrick, 2018)'
_diffrn_ambient_temperature 273.15
_diffrn_measured_fraction_theta_full 1.000
_diffrn_measured_fraction_theta_max 0.995
_diffrn_measurement_device_type 'Bruker APEX-II CCD'
_diffrn_measurement_method '\f and \w scans'
_diffrn_radiation_type MoK\a
_diffrn_radiation_wavelength 0.71073
_diffrn_reflns_av_R_equivalents 0.0357
_diffrn_reflns_av_unetI/netI 0.0309
_diffrn_reflns_Laue_measured_fraction_full 1.000
_diffrn_reflns_Laue_measured_fraction_max 0.995
_diffrn_reflns_limit_h_max 14
_diffrn_reflns_limit_h_min -14
_diffrn_reflns_limit_k_max 19
_diffrn_reflns_limit_k_min -19
_diffrn_reflns_limit_l_max 21
_diffrn_reflns_limit_l_min -21
_diffrn_reflns_number 52373
_diffrn_reflns_point_group_measured_fraction_full 1.000
_diffrn_reflns_point_group_measured_fraction_max 0.995
_diffrn_reflns_theta_full 25.242
_diffrn_reflns_theta_max 28.355
_diffrn_reflns_theta_min 1.525
_diffrn_source_current 30.0
_diffrn_source_power 1.35
_diffrn_source_voltage 45.0
_diffrn_standards_number 0
_exptl_absorpt_coefficient_mu 0.227
_exptl_absorpt_correction_T_max 0.7457
_exptl_absorpt_correction_T_min 0.6894
_exptl_absorpt_correction_type multi-scan
_exptl_absorpt_process_details
;
SADABS-2016/2 (Bruker,2016/2) was used for absorption correction.
wR2(int) was 0.0475 before and 0.0420 after correction.
The Ratio of minimum to maximum transmission is 0.9245.
The \l/2 correction factor is Not present.
;
_exptl_crystal_colour orange
_exptl_crystal_colour_primary orange
_exptl_crystal_density_diffrn 1.158
_exptl_crystal_description irregular
_exptl_crystal_F_000 876
_exptl_crystal_size_max 0.37
_exptl_crystal_size_mid 0.287
_exptl_crystal_size_min 0.09
_refine_diff_density_max 0.991
_refine_diff_density_min -0.350
_refine_diff_density_rms 0.050
_refine_ls_extinction_method none
_refine_ls_goodness_of_fit_ref 1.019
_refine_ls_hydrogen_treatment constr
_refine_ls_matrix_type full
_refine_ls_number_parameters 530
_refine_ls_number_reflns 11577
_refine_ls_number_restraints 0
_refine_ls_restrained_S_all 1.019
_refine_ls_R_factor_all 0.0544
_refine_ls_R_factor_gt 0.0413
_refine_ls_shift/su_max 0.001
_refine_ls_shift/su_mean 0.000
_refine_ls_structure_factor_coef Fsqd
_refine_ls_weighting_details 'w=1/[\s^2^(Fo^2^)+(0.0446P)^2^+1.4652P] where P=(Fo^2^+2Fc^2^)/3'
_refine_ls_weighting_scheme calc
_refine_ls_wR_factor_gt 0.0993
_refine_ls_wR_factor_ref 0.1061
_reflns_Friedel_coverage 0.000
_reflns_number_gt 9593
_reflns_number_total 11577
_reflns_threshold_expression 'I > 2\s(I)'
_cod_data_source_file cs1c00014_si_002.cif
_cod_data_source_block ls878
_cod_database_code 4518601
_shelx_shelxl_version_number 2018/3
_shelx_space_group_comment
;
The symmetry employed for this shelxl refinement is uniquely defined
by the following loop, which should always be used as a source of
symmetry information in preference to the above space-group names.
They are only intended as comments.
;
_shelx_estimated_absorpt_t_max 0.980
_shelx_estimated_absorpt_t_min 0.921
_olex2_refinement_description
;
1. Fixed Uiso
 At 1.2 times of:
  All C(H) groups
 At 1.5 times of:
  All C(H,H,H) groups
2.a Ternary CH refined with riding coordinates:
 C00I(H00I), C00M(H00M), C00R(H00R), C00V(H00V), C00Z(H00Z), C014(H014)
2.b Aromatic/amide H refined with riding coordinates:
 C00G(H00G), C00K(H00K), C00O(H00O), C00P(H00P), C00S(H00S), C00T(H00T),
 C00W(H00W), C00Y(H00Y), C012(H012), C013(H013), C016(H016), C017(H017),
 C018(H018), C01C(H01S), C01E(H01W), C01G(H01Z)
2.c Idealised Me refined as rotating group:
 C00F(H00A,H00B,H00C), C00U(H00D,H00E,H00F), C00X(H00H,H00J,H00L), C010(H01A,
 H01B,H01C), C011(H01D,H01E,H01F), C015(H01G,H01H,H01I), C019(H01J,H01K,H01L),
 C01A(H01M,H01N,H01O), C01B(H01P,H01Q,H01R), C01D(H01T,H01U,H01V), C01F(H01X,
 H01Y,H), C01H(H01,HA,HB), C01I(H1,HC,HD), C01J(H2,HE,HF), C01K(H3,HG,HH),
 C01L(H4,HI,HJ)
;
_olex2_submission_special_instructions 'No special instructions were received'

loop_
_space_group_symop_operation_xyz
'x, y, z'
'-x, -y, -z'

loop_
_atom_site_label
_atom_site_type_symbol
_atom_site_fract_x
_atom_site_fract_y
_atom_site_fract_z
_atom_site_U_iso_or_equiv
_atom_site_adp_type
_atom_site_occupancy
_atom_site_site_symmetry_order
_atom_site_calc_flag
_atom_site_refinement_flags_posn
_atom_site_refinement_flags_adp
_atom_site_refinement_flags_occupancy
_atom_site_disorder_assembly
_atom_site_disorder_group
Ti01 Ti 0.72193(2) 0.76380(2) 0.68612(2) 0.01241(6) Uani 1 1 d . . . . .
O002 O 0.52642(9) 0.75865(7) 0.71830(7) 0.01443(19) Uani 1 1 d . . . . .
O003 O 0.69287(9) 0.60383(7) 0.76407(7) 0.0158(2) Uani 1 1 d . . . . .
N004 N 0.72224(11) 0.67179(9) 0.61395(8) 0.0146(2) Uani 1 1 d . . . . .
N005 N 0.63370(10) 0.78208(9) 0.80928(8) 0.0135(2) Uani 1 1 d . . . . .
N006 N 0.40946(11) 0.75691(10) 0.85322(8) 0.0169(2) Uani 1 1 d . . . . .
N007 N 0.73096(12) 0.89169(9) 0.58570(9) 0.0187(2) Uani 1 1 d . . . . .
N008 N 0.88894(11) 0.77090(10) 0.70075(9) 0.0194(3) Uani 1 1 d . . . . .
N009 N 0.67649(12) 0.49246(9) 0.69775(9) 0.0185(2) Uani 1 1 d . . . . .
C00A C 0.52209(12) 0.76703(10) 0.79599(9) 0.0129(2) Uani 1 1 d . . . . .
C00B C 0.69646(12) 0.58787(10) 0.69068(10) 0.0149(3) Uani 1 1 d . . . . .
C00C C 0.66283(12) 0.81292(10) 0.87676(9) 0.0142(3) Uani 1 1 d . . . . .
C00D C 0.72704(12) 0.74799(11) 0.94118(10) 0.0157(3) Uani 1 1 d . . . . .
C00E C 0.75057(14) 0.35122(11) 0.81613(10) 0.0187(3) Uani 1 1 d . . . . .
C00F C 0.39196(13) 0.75314(12) 0.94681(10) 0.0194(3) Uani 1 1 d . . . . .
H00A H 0.462956 0.726247 0.971487 0.029 Uiso 1 1 calc R U . . .
H00B H 0.318441 0.711227 0.984607 0.029 Uiso 1 1 calc R U . . .
H00C H 0.383021 0.819485 0.945684 0.029 Uiso 1 1 calc R U . . .
C00G C 0.75954(13) 0.77969(12) 1.00537(10) 0.0205(3) Uani 1 1 d . . . . .
H00G H 0.801651 0.737681 1.048222 0.025 Uiso 1 1 calc R U . . .
C00H C 0.63474(13) 0.90857(11) 0.87576(10) 0.0172(3) Uani 1 1 d . . . . .
C00I C 0.75785(13) 0.64612(11) 0.93900(10) 0.0171(3) Uani 1 1 d . . . . .
H00I H 0.783767 0.655641 0.874298 0.021 Uiso 1 1 calc R U . . .
C00J C 0.71487(14) 0.68385(10) 0.52332(10) 0.0176(3) Uani 1 1 d . . . . .
C00K C 0.75312(15) 0.24924(11) 0.83482(11) 0.0220(3) Uani 1 1 d . . . . .
H00K H 0.684964 0.215195 0.831069 0.026 Uiso 1 1 calc R U . . .
C00L C 0.82736(15) 0.70494(11) 0.45615(10) 0.0221(3) Uani 1 1 d . . . . .
C00M C 0.29614(13) 0.75881(12) 0.81672(11) 0.0199(3) Uani 1 1 d . . . . .
H00M H 0.324313 0.763962 0.753371 0.024 Uiso 1 1 calc R U . . .
C00N C 0.23018(13) 0.85258(12) 0.81185(10) 0.0192(3) Uani 1 1 d . . . . .
C00O C 0.66898(15) 0.93611(12) 0.94206(11) 0.0225(3) Uani 1 1 d . . . . .
H00O H 0.650150 0.998478 0.942884 0.027 Uiso 1 1 calc R U . . .
C00P C 0.73037(15) 0.87266(13) 1.00667(11) 0.0239(3) Uani 1 1 d . . . . .
H00P H 0.751806 0.892228 1.050460 0.029 Uiso 1 1 calc R U . . .
C00Q C 0.59910(15) 0.67869(11) 0.50052(11) 0.0212(3) Uani 1 1 d . . . . .
C00R C 0.57383(15) 0.98210(11) 0.80243(10) 0.0215(3) Uani 1 1 d . . . . .
H00R H 0.531811 0.943357 0.777231 0.026 Uiso 1 1 calc R U . . .
C00S C 0.59951(18) 0.68639(12) 0.41137(12) 0.0304(4) Uani 1 1 d . . . . .
H00S H 0.524061 0.682798 0.395070 0.037 Uiso 1 1 calc R U . . .
C00T C 0.85379(16) 0.40026(12) 0.82247(12) 0.0268(3) Uani 1 1 d . . . . .
H00T H 0.853780 0.468288 0.810476 0.032 Uiso 1 1 calc R U . . .
C00U C 0.64323(14) 0.57116(11) 0.98153(11) 0.0227(3) Uani 1 1 d . . . . .
H00D H 0.613999 0.561314 1.044782 0.034 Uiso 1 1 calc R U . . .
H00E H 0.665335 0.508442 0.977724 0.034 Uiso 1 1 calc R U . . .
H00F H 0.578644 0.596814 0.948696 0.034 Uiso 1 1 calc R U . . .
C00V C 0.95037(15) 0.71957(12) 0.47950(11) 0.0236(3) Uani 1 1 d . . . . .
H00V H 0.932303 0.743728 0.529312 0.028 Uiso 1 1 calc R U . . .
C00W C 0.13551(14) 0.85661(12) 0.88234(11) 0.0231(3) Uani 1 1 d . . . . .
H00W H 0.108593 0.799222 0.935187 0.028 Uiso 1 1 calc R U . . .
C00X C 0.97184(14) 0.69008(13) 0.70946(12) 0.0263(3) Uani 1 1 d . . . . .
H00H H 0.977632 0.656902 0.772491 0.039 Uiso 1 1 calc R U . . .
H00J H 1.053026 0.717070 0.672014 0.039 Uiso 1 1 calc R U . . .
H00L H 0.939532 0.642980 0.689632 0.039 Uiso 1 1 calc R U . . .
C00Y C 0.85647(16) 0.19764(12) 0.85906(11) 0.0258(3) Uani 1 1 d . . . . .
H00Y H 0.856981 0.129583 0.871237 0.031 Uiso 1 1 calc R U . . .
C00Z C 0.47606(15) 0.66741(12) 0.56861(12) 0.0247(3) Uani 1 1 d . . . . .
H00Z H 0.494920 0.670463 0.624155 0.030 Uiso 1 1 calc R U . . .
C010 C 0.47568(16) 1.04084(12) 0.83978(12) 0.0276(3) Uani 1 1 d . . . . .
H01A H 0.514865 1.081646 0.862822 0.041 Uiso 1 1 calc R U . . .
H01B H 0.413321 0.994851 0.888540 0.041 Uiso 1 1 calc R U . . .
H01C H 0.437447 1.082757 0.791336 0.041 Uiso 1 1 calc R U . . .
C011 C 0.84491(16) 0.95105(12) 0.52622(11) 0.0271(3) Uani 1 1 d . . . . .
H01D H 0.915640 0.920103 0.548829 0.041 Uiso 1 1 calc R U . . .
H01E H 0.842664 1.017341 0.525866 0.041 Uiso 1 1 calc R U . . .
H01F H 0.851312 0.954731 0.464889 0.041 Uiso 1 1 calc R U . . .
C012 C 0.26871(15) 0.94018(13) 0.73340(11) 0.0257(3) Uani 1 1 d . . . . .
H012 H 0.331778 0.938682 0.685794 0.031 Uiso 1 1 calc R U . . .
C013 C 0.95798(16) 0.24712(13) 0.86504(11) 0.0277(3) Uani 1 1 d . . . . .
H013 H 1.026931 0.212665 0.881404 0.033 Uiso 1 1 calc R U . . .
C014 C 0.63910(14) 0.41131(11) 0.79158(11) 0.0224(3) Uani 1 1 d . . . . .
H014 H 0.616924 0.444345 0.834749 0.027 Uiso 1 1 calc R U . . .
C015 C 0.70809(16) 0.46014(12) 0.62145(11) 0.0244(3) Uani 1 1 d . . . . .
H01G H 0.633505 0.450054 0.603145 0.037 Uiso 1 1 calc R U . . .
H01H H 0.748371 0.398556 0.640368 0.037 Uiso 1 1 calc R U . . .
H01I H 0.763215 0.510544 0.570609 0.037 Uiso 1 1 calc R U . . .
C016 C 0.95657(17) 0.34865(14) 0.84649(13) 0.0319(4) Uani 1 1 d . . . . .
H016 H 1.025054 0.382378 0.850192 0.038 Uiso 1 1 calc R U . . .
C017 C 0.12040(16) 1.03208(14) 0.79585(13) 0.0311(4) Uani 1 1 d . . . . .
H017 H 0.083706 1.091667 0.790633 0.037 Uiso 1 1 calc R U . . .
C018 C 0.08103(16) 0.94615(14) 0.87405(12) 0.0295(4) Uani 1 1 d . . . . .
H018 H 0.017824 0.948174 0.921345 0.035 Uiso 1 1 calc R U . . .
C019 C 0.86555(14) 0.60173(12) 0.98511(12) 0.0247(3) Uani 1 1 d . . . . .
H01J H 0.934564 0.651024 0.961918 0.037 Uiso 1 1 calc R U . . .
H01K H 0.890662 0.544305 0.971957 0.037 Uiso 1 1 calc R U . . .
H01L H 0.838894 0.582066 1.050347 0.037 Uiso 1 1 calc R U . . .
C01A C 0.62500(16) 0.93835(13) 0.54876(12) 0.0329(4) Uani 1 1 d . . . . .
H01M H 0.632629 0.939486 0.488135 0.049 Uiso 1 1 calc R U . . .
H01N H 0.623341 1.005609 0.545990 0.049 Uiso 1 1 calc R U . . .
H01O H 0.549289 0.900676 0.587836 0.049 Uiso 1 1 calc R U . . .
C01B C 0.21635(15) 0.66146(12) 0.86902(12) 0.0268(3) Uani 1 1 d . . . . .
H01P H 0.189533 0.652051 0.932345 0.040 Uiso 1 1 calc R U . . .
H01Q H 0.264013 0.606842 0.864833 0.040 Uiso 1 1 calc R U . . .
H01R H 0.144891 0.663767 0.843059 0.040 Uiso 1 1 calc R U . . .
C01C C 0.21455(17) 1.02921(14) 0.72536(12) 0.0306(4) Uani 1 1 d . . . . .
H01S H 0.241343 1.086892 0.672765 0.037 Uiso 1 1 calc R U . . .
C01D C 0.93932(15) 0.84713(14) 0.72501(12) 0.0283(4) Uani 1 1 d . . . . .
H01T H 0.884531 0.900560 0.717003 0.042 Uiso 1 1 calc R U . . .
H01U H 1.019976 0.872995 0.686030 0.042 Uiso 1 1 calc R U . . .
H01V H 0.946570 0.817943 0.787965 0.042 Uiso 1 1 calc R U . . .
C01E C 0.82161(19) 0.70952(13) 0.36894(11) 0.0313(4) Uani 1 1 d . . . . .
H01W H 0.894959 0.719728 0.324834 0.038 Uiso 1 1 calc R U . . .
C01F C 0.67375(19) 1.05398(13) 0.72374(12) 0.0338(4) Uani 1 1 d . . . . .
H01X H 0.634539 1.101772 0.679100 0.051 Uiso 1 1 calc R U . . .
H01Y H 0.727436 1.016752 0.695267 0.051 Uiso 1 1 calc R U . . .
H H 0.721886 1.088462 0.747533 0.051 Uiso 1 1 calc R U . . .
C01G C 0.7091(2) 0.69916(14) 0.34714(12) 0.0360(4) Uani 1 1 d . . . . .
H01Z H 0.707233 0.700796 0.289353 0.043 Uiso 1 1 calc R U . . .
C01H C 0.52378(16) 0.34961(13) 0.80080(12) 0.0283(4) Uani 1 1 d . . . . .
H01 H 0.457590 0.392752 0.786084 0.043 Uiso 1 1 calc R U . . .
HA H 0.499052 0.301067 0.862748 0.043 Uiso 1 1 calc R U . . .
HB H 0.541544 0.315867 0.759411 0.043 Uiso 1 1 calc R U . . .
C01I C 0.40302(18) 0.56756(13) 0.59654(13) 0.0320(4) Uani 1 1 d . . . . .
H1 H 0.382573 0.562934 0.543314 0.048 Uiso 1 1 calc R U . . .
HC H 0.327811 0.563370 0.640745 0.048 Uiso 1 1 calc R U . . .
HD H 0.452770 0.513618 0.623110 0.048 Uiso 1 1 calc R U . . .
C01J C 1.01207(18) 0.62038(14) 0.51496(14) 0.0357(4) Uani 1 1 d . . . . .
H2 H 0.957561 0.573766 0.569118 0.054 Uiso 1 1 calc R U . . .
HE H 1.089139 0.631982 0.529510 0.054 Uiso 1 1 calc R U . . .
HF H 1.028097 0.593349 0.468434 0.054 Uiso 1 1 calc R U . . .
C01K C 1.04219(17) 0.79783(15) 0.39890(13) 0.0356(4) Uani 1 1 d . . . . .
H3 H 1.069082 0.772945 0.351500 0.053 Uiso 1 1 calc R U . . .
HG H 1.112994 0.810797 0.419860 0.053 Uiso 1 1 calc R U . . .
HH H 1.001902 0.858696 0.374946 0.053 Uiso 1 1 calc R U . . .
C01L C 0.39413(19) 0.75298(15) 0.5305(2) 0.0532(6) Uani 1 1 d . . . . .
H4 H 0.439981 0.815907 0.512297 0.080 Uiso 1 1 calc R U . . .
HI H 0.321214 0.747643 0.576991 0.080 Uiso 1 1 calc R U . . .
HJ H 0.369765 0.749092 0.478183 0.080 Uiso 1 1 calc R U . . .

loop_
_atom_site_aniso_label
_atom_site_aniso_U_11
_atom_site_aniso_U_22
_atom_site_aniso_U_33
_atom_site_aniso_U_23
_atom_site_aniso_U_13
_atom_site_aniso_U_12
Ti01 0.01069(11) 0.01278(12) 0.01297(12) -0.00501(9) -0.00083(8) -0.00079(8)
O002 0.0131(4) 0.0174(5) 0.0132(5) -0.0063(4) -0.0032(4) 0.0012(4)
O003 0.0172(5) 0.0152(5) 0.0152(5) -0.0056(4) -0.0046(4) 0.0004(4)
N004 0.0158(5) 0.0139(5) 0.0140(6) -0.0054(4) -0.0032(4) 0.0015(4)
N005 0.0118(5) 0.0150(5) 0.0137(5) -0.0064(4) -0.0016(4) -0.0009(4)
N006 0.0106(5) 0.0266(6) 0.0133(6) -0.0077(5) -0.0022(4) 0.0011(5)
N007 0.0193(6) 0.0145(6) 0.0176(6) -0.0039(5) 0.0009(5) -0.0009(5)
N008 0.0132(6) 0.0256(7) 0.0190(6) -0.0093(5) -0.0010(5) -0.0033(5)
N009 0.0233(6) 0.0135(6) 0.0190(6) -0.0058(5) -0.0061(5) 0.0009(5)
C00A 0.0132(6) 0.0111(6) 0.0126(6) -0.0027(5) -0.0028(5) 0.0016(5)
C00B 0.0115(6) 0.0150(6) 0.0187(7) -0.0066(5) -0.0041(5) 0.0019(5)
C00C 0.0109(6) 0.0176(7) 0.0124(6) -0.0057(5) 0.0009(5) -0.0036(5)
C00D 0.0108(6) 0.0192(7) 0.0154(7) -0.0060(5) -0.0004(5) -0.0031(5)
C00E 0.0226(7) 0.0170(7) 0.0144(7) -0.0047(5) -0.0022(5) 0.0008(5)
C00F 0.0139(6) 0.0282(8) 0.0146(7) -0.0078(6) -0.0006(5) -0.0006(5)
C00G 0.0153(7) 0.0284(8) 0.0179(7) -0.0085(6) -0.0043(5) -0.0007(6)
C00H 0.0172(7) 0.0181(7) 0.0149(7) -0.0065(5) -0.0003(5) -0.0022(5)
C00I 0.0136(6) 0.0190(7) 0.0186(7) -0.0061(6) -0.0057(5) 0.0017(5)
C00J 0.0258(7) 0.0119(6) 0.0160(7) -0.0061(5) -0.0057(6) 0.0014(5)
C00K 0.0239(7) 0.0185(7) 0.0221(8) -0.0078(6) -0.0022(6) -0.0002(6)
C00L 0.0302(8) 0.0164(7) 0.0180(7) -0.0068(6) -0.0014(6) -0.0005(6)
C00M 0.0129(6) 0.0269(8) 0.0214(7) -0.0103(6) -0.0056(5) 0.0035(5)
C00N 0.0116(6) 0.0281(8) 0.0184(7) -0.0091(6) -0.0047(5) 0.0038(5)
C00O 0.0252(8) 0.0219(7) 0.0232(8) -0.0132(6) -0.0025(6) -0.0014(6)
C00P 0.0226(8) 0.0345(9) 0.0212(8) -0.0181(7) -0.0041(6) -0.0016(6)
C00Q 0.0304(8) 0.0135(7) 0.0209(7) -0.0057(6) -0.0106(6) -0.0001(6)
C00R 0.0315(8) 0.0155(7) 0.0186(7) -0.0076(6) -0.0060(6) 0.0022(6)
C00S 0.0464(10) 0.0217(8) 0.0251(8) -0.0055(7) -0.0183(8) -0.0054(7)
C00T 0.0356(9) 0.0181(7) 0.0286(8) -0.0072(6) -0.0149(7) 0.0007(6)
C00U 0.0194(7) 0.0182(7) 0.0286(8) -0.0047(6) -0.0099(6) -0.0016(6)
C00V 0.0222(7) 0.0255(8) 0.0217(8) -0.0114(6) 0.0025(6) 0.0018(6)
C00W 0.0176(7) 0.0297(8) 0.0205(7) -0.0095(6) -0.0015(6) 0.0015(6)
C00X 0.0139(7) 0.0378(9) 0.0261(8) -0.0114(7) -0.0044(6) 0.0042(6)
C00Y 0.0337(9) 0.0206(7) 0.0221(8) -0.0078(6) -0.0056(6) 0.0067(6)
C00Z 0.0245(8) 0.0245(8) 0.0322(9) -0.0149(7) -0.0139(7) 0.0035(6)
C010 0.0324(9) 0.0228(8) 0.0289(9) -0.0112(7) -0.0074(7) 0.0060(7)
C011 0.0276(8) 0.0200(8) 0.0236(8) -0.0029(6) 0.0054(6) -0.0073(6)
C012 0.0200(7) 0.0340(9) 0.0184(7) -0.0063(7) -0.0022(6) 0.0058(6)
C013 0.0313(9) 0.0303(9) 0.0218(8) -0.0076(7) -0.0123(7) 0.0084(7)
C014 0.0229(7) 0.0157(7) 0.0238(8) -0.0036(6) -0.0030(6) -0.0003(6)
C015 0.0358(9) 0.0176(7) 0.0245(8) -0.0118(6) -0.0097(7) 0.0037(6)
C016 0.0345(9) 0.0309(9) 0.0331(9) -0.0096(7) -0.0188(8) -0.0006(7)
C017 0.0288(9) 0.0329(9) 0.0345(9) -0.0146(8) -0.0111(7) 0.0122(7)
C018 0.0227(8) 0.0391(10) 0.0281(9) -0.0175(8) -0.0002(6) 0.0067(7)
C019 0.0182(7) 0.0270(8) 0.0300(8) -0.0092(7) -0.0117(6) 0.0034(6)
C01A 0.0285(9) 0.0275(9) 0.0256(9) 0.0053(7) -0.0012(7) 0.0070(7)
C01B 0.0192(7) 0.0265(8) 0.0310(9) -0.0064(7) -0.0070(6) -0.0004(6)
C01C 0.0312(9) 0.0305(9) 0.0250(8) -0.0044(7) -0.0079(7) 0.0056(7)
C01D 0.0182(7) 0.0377(9) 0.0312(9) -0.0174(8) -0.0014(6) -0.0102(7)
C01E 0.0473(11) 0.0258(8) 0.0170(8) -0.0088(7) 0.0028(7) -0.0072(7)
C01F 0.0486(11) 0.0223(8) 0.0216(8) -0.0039(7) 0.0020(7) 0.0038(7)
C01G 0.0608(13) 0.0299(9) 0.0166(8) -0.0073(7) -0.0093(8) -0.0120(8)
C01H 0.0287(8) 0.0263(8) 0.0266(8) -0.0071(7) -0.0050(7) -0.0010(7)
C01I 0.0367(10) 0.0287(9) 0.0290(9) -0.0094(7) -0.0070(7) -0.0036(7)
C01J 0.0322(9) 0.0332(10) 0.0434(11) -0.0195(8) -0.0036(8) 0.0110(7)
C01K 0.0291(9) 0.0421(11) 0.0279(9) -0.0121(8) 0.0072(7) -0.0072(8)
C01L 0.0298(10) 0.0268(10) 0.0912(19) -0.0089(11) -0.0168(11) 0.0064(8)

loop_
_atom_type_symbol
_atom_type_description
_atom_type_scat_dispersion_real
_atom_type_scat_dispersion_imag
_atom_type_scat_source
C C 0.0033 0.0016 'International Tables Vol C Tables 4.2.6.8 and 6.1.1.4'
H H 0.0000 0.0000 'International Tables Vol C Tables 4.2.6.8 and 6.1.1.4'
N N 0.0061 0.0033 'International Tables Vol C Tables 4.2.6.8 and 6.1.1.4'
O O 0.0106 0.0060 'International Tables Vol C Tables 4.2.6.8 and 6.1.1.4'
Ti Ti 0.2776 0.4457 'International Tables Vol C Tables 4.2.6.8 and 6.1.1.4'

loop_
_geom_angle_atom_site_label_1
_geom_angle_atom_site_label_2
_geom_angle_atom_site_label_3
_geom_angle
_geom_angle_site_symmetry_1
_geom_angle_site_symmetry_3
_geom_angle_publ_flag
O002 Ti01 O003 83.71(4) . . ?
O002 Ti01 N005 62.19(4) . . ?
O002 Ti01 C00A 30.76(4) . . ?
O002 Ti01 C00B 86.31(4) . . ?
O003 Ti01 C00A 83.18(4) . . ?
O003 Ti01 C00B 30.36(4) . . ?
N004 Ti01 O002 92.35(4) . . ?
N004 Ti01 O003 62.08(4) . . ?
N004 Ti01 N005 143.18(5) . . ?
N004 Ti01 C00A 118.18(5) . . ?
N004 Ti01 C00B 31.77(5) . . ?
N005 Ti01 O003 87.58(4) . . ?
N005 Ti01 C00A 31.52(4) . . ?
N005 Ti01 C00B 115.08(5) . . ?
N007 Ti01 O002 91.49(5) . . ?
N007 Ti01 O003 159.88(5) . . ?
N007 Ti01 N004 98.76(5) . . ?
N007 Ti01 N005 107.47(5) . . ?
N007 Ti01 C00A 102.53(5) . . ?
N007 Ti01 C00B 130.05(5) . . ?
N008 Ti01 O002 158.61(5) . . ?
N008 Ti01 O003 94.10(5) . . ?
N008 Ti01 N004 105.46(5) . . ?
N008 Ti01 N005 96.50(5) . . ?
N008 Ti01 N007 97.27(6) . . ?
N008 Ti01 C00A 127.86(5) . . ?
N008 Ti01 C00B 102.53(5) . . ?
C00A Ti01 C00B 100.43(4) . . ?
C00A O002 Ti01 93.43(8) . . ?
C00B O003 Ti01 91.45(8) . . ?
C00B N004 Ti01 93.35(9) . . ?
C00B N004 C00J 127.61(12) . . ?
C00J N004 Ti01 136.94(9) . . ?
C00A N005 Ti01 90.99(8) . . ?
C00A N005 C00C 127.94(12) . . ?
C00C N005 Ti01 140.41(9) . . ?
C00A N006 C00F 124.19(12) . . ?
C00A N006 C00M 118.32(12) . . ?
C00F N006 C00M 117.25(11) . . ?
C011 N007 Ti01 126.00(11) . . ?
C01A N007 Ti01 124.90(10) . . ?
C01A N007 C011 108.60(13) . . ?
C00X N008 Ti01 123.94(10) . . ?
C00X N008 C01D 110.89(13) . . ?
C01D N008 Ti01 123.86(11) . . ?
C00B N009 C014 118.31(12) . . ?
C00B N009 C015 124.66(13) . . ?
C015 N009 C014 116.25(12) . . ?
O002 C00A Ti01 55.81(6) . . ?
O002 C00A N005 113.09(12) . . ?
O002 C00A N006 118.50(12) . . ?
N005 C00A Ti01 57.49(7) . . ?
N005 C00A N006 128.38(13) . . ?
N006 C00A Ti01 171.71(10) . . ?
O003 C00B Ti01 58.19(7) . . ?
O003 C00B N004 112.95(12) . . ?
O003 C00B N009 119.23(13) . . ?
N004 C00B Ti01 54.88(7) . . ?
N004 C00B N009 127.82(13) . . ?
N009 C00B Ti01 176.33(11) . . ?
C00D C00C N005 118.35(12) . . ?
C00H C00C N005 120.56(12) . . ?
C00H C00C C00D 120.99(13) . . ?
C00C C00D C00I 119.49(12) . . ?
C00G C00D C00C 118.38(13) . . ?
C00G C00D C00I 122.12(13) . . ?
C00K C00E C014 123.31(14) . . ?
C00T C00E C00K 118.37(14) . . ?
C00T C00E C014 118.29(13) . . ?
N006 C00F H00A 109.5 . . ?
N006 C00F H00B 109.5 . . ?
N006 C00F H00C 109.5 . . ?
H00A C00F H00B 109.5 . . ?
H00A C00F H00C 109.5 . . ?
H00B C00F H00C 109.5 . . ?
C00D C00G H00G 119.3 . . ?
C00P C00G C00D 121.43(14) . . ?
C00P C00G H00G 119.3 . . ?
C00C C00H C00R 121.47(13) . . ?
C00O C00H C00C 118.10(14) . . ?
C00O C00H C00R 120.39(13) . . ?
C00D C00I H00I 107.2 . . ?
C00D C00I C00U 111.62(12) . . ?
C00D C00I C019 113.29(12) . . ?
C00U C00I H00I 107.2 . . ?
C019 C00I H00I 107.2 . . ?
C019 C00I C00U 109.89(12) . . ?
C00L C00J N004 117.81(13) . . ?
C00Q C00J N004 121.14(13) . . ?
C00Q C00J C00L 121.01(14) . . ?
C00E C00K H00K 119.6 . . ?
C00Y C00K C00E 120.81(15) . . ?
C00Y C00K H00K 119.6 . . ?
C00J C00L C00V 120.46(14) . . ?
C01E C00L C00J 118.01(15) . . ?
C01E C00L C00V 121.51(15) . . ?
N006 C00M H00M 106.7 . . ?
N006 C00M C00N 109.78(12) . . ?
N006 C00M C01B 111.03(12) . . ?
C00N C00M H00M 106.7 . . ?
C01B C00M H00M 106.7 . . ?
C01B C00M C00N 115.33(13) . . ?
C00W C00N C00M 123.47(14) . . ?
C00W C00N C012 118.43(14) . . ?
C012 C00N C00M 118.08(13) . . ?
C00H C00O H00O 119.2 . . ?
C00P C00O C00H 121.63(14) . . ?
C00P C00O H00O 119.2 . . ?
C00G C00P H00P 120.3 . . ?
C00O C00P C00G 119.45(14) . . ?
C00O C00P H00P 120.3 . . ?
C00J C00Q C00Z 122.09(14) . . ?
C00S C00Q C00J 117.87(15) . . ?
C00S C00Q C00Z 120.03(15) . . ?
C00H C00R H00R 107.6 . . ?
C00H C00R C010 113.45(13) . . ?
C00H C00R C01F 109.95(14) . . ?
C010 C00R H00R 107.6 . . ?
C01F C00R H00R 107.6 . . ?
C01F C00R C010 110.45(13) . . ?
C00Q C00S H00S 119.2 . . ?
C01G C00S C00Q 121.64(17) . . ?
C01G C00S H00S 119.2 . . ?
C00E C00T H00T 119.7 . . ?
C016 C00T C00E 120.64(15) . . ?
C016 C00T H00T 119.7 . . ?
C00I C00U H00D 109.5 . . ?
C00I C00U H00E 109.5 . . ?
C00I C00U H00F 109.5 . . ?
H00D C00U H00E 109.5 . . ?
H00D C00U H00F 109.5 . . ?
H00E C00U H00F 109.5 . . ?
C00L C00V H00V 107.4 . . ?
C00L C00V C01J 111.46(14) . . ?
C00L C00V C01K 113.17(14) . . ?
C01J C00V H00V 107.4 . . ?
C01J C00V C01K 109.74(14) . . ?
C01K C00V H00V 107.4 . . ?
C00N C00W H00W 119.8 . . ?
C018 C00W C00N 120.35(15) . . ?
C018 C00W H00W 119.8 . . ?
N008 C00X H00H 109.5 . . ?
N008 C00X H00J 109.5 . . ?
N008 C00X H00L 109.5 . . ?
H00H C00X H00J 109.5 . . ?
H00H C00X H00L 109.5 . . ?
H00J C00X H00L 109.5 . . ?
C00K C00Y H00Y 119.9 . . ?
C013 C00Y C00K 120.20(15) . . ?
C013 C00Y H00Y 119.9 . . ?
C00Q C00Z H00Z 107.8 . . ?
C00Q C00Z C01I 112.79(14) . . ?
C00Q C00Z C01L 111.34(15) . . ?
C01I C00Z H00Z 107.8 . . ?
C01I C00Z C01L 109.21(15) . . ?
C01L C00Z H00Z 107.8 . . ?
C00R C010 H01A 109.5 . . ?
C00R C010 H01B 109.5 . . ?
C00R C010 H01C 109.5 . . ?
H01A C010 H01B 109.5 . . ?
H01A C010 H01C 109.5 . . ?
H01B C010 H01C 109.5 . . ?
N007 C011 H01D 109.5 . . ?
N007 C011 H01E 109.5 . . ?
N007 C011 H01F 109.5 . . ?
H01D C011 H01E 109.5 . . ?
H01D C011 H01F 109.5 . . ?
H01E C011 H01F 109.5 . . ?
C00N C012 H012 119.4 . . ?
C01C C012 C00N 121.13(15) . . ?
C01C C012 H012 119.4 . . ?
C00Y C013 H013 120.2 . . ?
C00Y C013 C016 119.51(16) . . ?
C016 C013 H013 120.2 . . ?
N009 C014 C00E 109.72(12) . . ?
N009 C014 H014 106.8 . . ?
N009 C014 C01H 111.46(13) . . ?
C00E C014 H014 106.8 . . ?
C01H C014 C00E 114.88(13) . . ?
C01H C014 H014 106.8 . . ?
N009 C015 H01G 109.5 . . ?
N009 C015 H01H 109.5 . . ?
N009 C015 H01I 109.5 . . ?
H01G C015 H01H 109.5 . . ?
H01G C015 H01I 109.5 . . ?
H01H C015 H01I 109.5 . . ?
C00T C016 C013 120.47(16) . . ?
C00T C016 H016 119.8 . . ?
C013 C016 H016 119.8 . . ?
C018 C017 H017 120.1 . . ?
C018 C017 C01C 119.90(16) . . ?
C01C C017 H017 120.1 . . ?
C00W C018 H018 119.8 . . ?
C017 C018 C00W 120.38(15) . . ?
C017 C018 H018 119.8 . . ?
C00I C019 H01J 109.5 . . ?
C00I C019 H01K 109.5 . . ?
C00I C019 H01L 109.5 . . ?
H01J C019 H01K 109.5 . . ?
H01J C019 H01L 109.5 . . ?
H01K C019 H01L 109.5 . . ?
N007 C01A H01M 109.5 . . ?
N007 C01A H01N 109.5 . . ?
N007 C01A H01O 109.5 . . ?
H01M C01A H01N 109.5 . . ?
H01M C01A H01O 109.5 . . ?
H01N C01A H01O 109.5 . . ?
C00M C01B H01P 109.5 . . ?
C00M C01B H01Q 109.5 . . ?
C00M C01B H01R 109.5 . . ?
H01P C01B H01Q 109.5 . . ?
H01P C01B H01R 109.5 . . ?
H01Q C01B H01R 109.5 . . ?
C012 C01C H01S 120.1 . . ?
C017 C01C C012 119.81(16) . . ?
C017 C01C H01S 120.1 . . ?
N008 C01D H01T 109.5 . . ?
N008 C01D H01U 109.5 . . ?
N008 C01D H01V 109.5 . . ?
H01T C01D H01U 109.5 . . ?
H01T C01D H01V 109.5 . . ?
H01U C01D H01V 109.5 . . ?
C00L C01E H01W 119.3 . . ?
C01G C01E C00L 121.30(17) . . ?
C01G C01E H01W 119.3 . . ?
C00R C01F H01X 109.5 . . ?
C00R C01F H01Y 109.5 . . ?
C00R C01F H 109.5 . . ?
H01X C01F H01Y 109.5 . . ?
H01X C01F H 109.5 . . ?
H01Y C01F H 109.5 . . ?
C00S C01G C01E 119.81(16) . . ?
C00S C01G H01Z 120.1 . . ?
C01E C01G H01Z 120.1 . . ?
C014 C01H H01 109.5 . . ?
C014 C01H HA 109.5 . . ?
C014 C01H HB 109.5 . . ?
H01 C01H HA 109.5 . . ?
H01 C01H HB 109.5 . . ?
HA C01H HB 109.5 . . ?
C00Z C01I H1 109.5 . . ?
C00Z C01I HC 109.5 . . ?
C00Z C01I HD 109.5 . . ?
H1 C01I HC 109.5 . . ?
H1 C01I HD 109.5 . . ?
HC C01I HD 109.5 . . ?
C00V C01J H2 109.5 . . ?
C00V C01J HE 109.5 . . ?
C00V C01J HF 109.5 . . ?
H2 C01J HE 109.5 . . ?
H2 C01J HF 109.5 . . ?
HE C01J HF 109.5 . . ?
C00V C01K H3 109.5 . . ?
C00V C01K HG 109.5 . . ?
C00V C01K HH 109.5 . . ?
H3 C01K HG 109.5 . . ?
H3 C01K HH 109.5 . . ?
HG C01K HH 109.5 . . ?
C00Z C01L H4 109.5 . . ?
C00Z C01L HI 109.5 . . ?
C00Z C01L HJ 109.5 . . ?
H4 C01L HI 109.5 . . ?
H4 C01L HJ 109.5 . . ?
HI C01L HJ 109.5 . . ?

loop_
_geom_bond_atom_site_label_1
_geom_bond_atom_site_label_2
_geom_bond_distance
_geom_bond_site_symmetry_2
_geom_bond_publ_flag
Ti01 O002 2.1014(11) . ?
Ti01 O003 2.1632(11) . ?
Ti01 N004 2.0852(12) . ?
Ti01 N005 2.1387(12) . ?
Ti01 N007 1.9245(13) . ?
Ti01 N008 1.9108(13) . ?
Ti01 C00A 2.5357(14) . ?
Ti01 C00B 2.5448(15) . ?
O002 C00A 1.2992(17) . ?
O003 C00B 1.2868(17) . ?
N004 C00B 1.3422(18) . ?
N004 C00J 1.4267(18) . ?
N005 C00A 1.3259(17) . ?
N005 C00C 1.4217(17) . ?
N006 C00A 1.3558(17) . ?
N006 C00F 1.4647(18) . ?
N006 C00M 1.4824(18) . ?
N007 C011 1.4607(19) . ?
N007 C01A 1.459(2) . ?
N008 C00X 1.456(2) . ?
N008 C01D 1.460(2) . ?
N009 C00B 1.3628(18) . ?
N009 C014 1.4949(19) . ?
N009 C015 1.458(2) . ?
C00C C00D 1.4139(19) . ?
C00C C00H 1.412(2) . ?
C00D C00G 1.395(2) . ?
C00D C00I 1.524(2) . ?
C00E C00K 1.393(2) . ?
C00E C00T 1.393(2) . ?
C00E C014 1.524(2) . ?
C00F H00A 0.9600 . ?
C00F H00B 0.9600 . ?
C00F H00C 0.9600 . ?
C00G H00G 0.9300 . ?
C00G C00P 1.389(2) . ?
C00H C00O 1.398(2) . ?
C00H C00R 1.525(2) . ?
C00I H00I 0.9800 . ?
C00I C00U 1.534(2) . ?
C00I C019 1.532(2) . ?
C00J C00L 1.415(2) . ?
C00J C00Q 1.409(2) . ?
C00K H00K 0.9300 . ?
C00K C00Y 1.393(2) . ?
C00L C00V 1.518(2) . ?
C00L C01E 1.401(2) . ?
C00M H00M 0.9800 . ?
C00M C00N 1.515(2) . ?
C00M C01B 1.514(2) . ?
C00N C00W 1.394(2) . ?
C00N C012 1.398(2) . ?
C00O H00O 0.9300 . ?
C00O C00P 1.388(2) . ?
C00P H00P 0.9300 . ?
C00Q C00S 1.401(2) . ?
C00Q C00Z 1.523(2) . ?
C00R H00R 0.9800 . ?
C00R C010 1.534(2) . ?
C00R C01F 1.532(2) . ?
C00S H00S 0.9300 . ?
C00S C01G 1.380(3) . ?
C00T H00T 0.9300 . ?
C00T C016 1.386(2) . ?
C00U H00D 0.9600 . ?
C00U H00E 0.9600 . ?
C00U H00F 0.9600 . ?
C00V H00V 0.9800 . ?
C00V C01J 1.535(2) . ?
C00V C01K 1.535(2) . ?
C00W H00W 0.9300 . ?
C00W C018 1.393(2) . ?
C00X H00H 0.9600 . ?
C00X H00J 0.9600 . ?
C00X H00L 0.9600 . ?
C00Y H00Y 0.9300 . ?
C00Y C013 1.378(2) . ?
C00Z H00Z 0.9800 . ?
C00Z C01I 1.527(2) . ?
C00Z C01L 1.530(2) . ?
C010 H01A 0.9600 . ?
C010 H01B 0.9600 . ?
C010 H01C 0.9600 . ?
C011 H01D 0.9600 . ?
C011 H01E 0.9600 . ?
C011 H01F 0.9600 . ?
C012 H012 0.9300 . ?
C012 C01C 1.386(2) . ?
C013 H013 0.9300 . ?
C013 C016 1.387(2) . ?
C014 H014 0.9800 . ?
C014 C01H 1.514(2) . ?
C015 H01G 0.9600 . ?
C015 H01H 0.9600 . ?
C015 H01I 0.9600 . ?
C016 H016 0.9300 . ?
C017 H017 0.9300 . ?
C017 C018 1.383(3) . ?
C017 C01C 1.385(3) . ?
C018 H018 0.9300 . ?
C019 H01J 0.9600 . ?
C019 H01K 0.9600 . ?
C019 H01L 0.9600 . ?
C01A H01M 0.9600 . ?
C01A H01N 0.9600 . ?
C01A H01O 0.9600 . ?
C01B H01P 0.9600 . ?
C01B H01Q 0.9600 . ?
C01B H01R 0.9600 . ?
C01C H01S 0.9300 . ?
C01D H01T 0.9600 . ?
C01D H01U 0.9600 . ?
C01D H01V 0.9600 . ?
C01E H01W 0.9300 . ?
C01E C01G 1.381(3) . ?
C01F H01X 0.9600 . ?
C01F H01Y 0.9600 . ?
C01F H 0.9600 . ?
C01G H01Z 0.9300 . ?
C01H H01 0.9600 . ?
C01H HA 0.9600 . ?
C01H HB 0.9600 . ?
C01I H1 0.9600 . ?
C01I HC 0.9600 . ?
C01I HD 0.9600 . ?
C01J H2 0.9600 . ?
C01J HE 0.9600 . ?
C01J HF 0.9600 . ?
C01K H3 0.9600 . ?
C01K HG 0.9600 . ?
C01K HH 0.9600 . ?
C01L H4 0.9600 . ?
C01L HI 0.9600 . ?
C01L HJ 0.9600 . ?

loop_
_geom_torsion_atom_site_label_1
_geom_torsion_atom_site_label_2
_geom_torsion_atom_site_label_3
_geom_torsion_atom_site_label_4
_geom_torsion
_geom_torsion_site_symmetry_1
_geom_torsion_site_symmetry_2
_geom_torsion_site_symmetry_3
_geom_torsion_site_symmetry_4
_geom_torsion_publ_flag
Ti01 O002 C00A N005 5.21(11) . . . . ?
Ti01 O002 C00A N006 -172.93(11) . . . . ?
Ti01 O003 C00B N004 3.87(11) . . . . ?
Ti01 O003 C00B N009 -176.97(11) . . . . ?
Ti01 N004 C00B O003 -4.02(12) . . . . ?
Ti01 N004 C00B N009 176.91(13) . . . . ?
Ti01 N004 C00J C00L 88.42(17) . . . . ?
Ti01 N004 C00J C00Q -89.24(17) . . . . ?
Ti01 N005 C00A O002 -5.11(11) . . . . ?
Ti01 N005 C00A N006 172.81(13) . . . . ?
Ti01 N005 C00C C00D -73.35(18) . . . . ?
Ti01 N005 C00C C00H 102.94(16) . . . . ?
N004 C00J C00L C00V -3.2(2) . . . . ?
N004 C00J C00L C01E 175.37(13) . . . . ?
N004 C00J C00Q C00S -176.95(13) . . . . ?
N004 C00J C00Q C00Z 4.4(2) . . . . ?
N005 C00C C00D C00G 177.77(12) . . . . ?
N005 C00C C00D C00I -2.59(18) . . . . ?
N005 C00C C00H C00O -178.04(12) . . . . ?
N005 C00C C00H C00R -0.6(2) . . . . ?
N006 C00M C00N C00W -92.54(17) . . . . ?
N006 C00M C00N C012 85.76(17) . . . . ?
C00A N005 C00C C00D 118.95(15) . . . . ?
C00A N005 C00C C00H -64.76(19) . . . . ?
C00A N006 C00M C00N -112.20(14) . . . . ?
C00A N006 C00M C01B 119.09(15) . . . . ?
C00B N004 C00J C00L -112.80(16) . . . . ?
C00B N004 C00J C00Q 69.53(19) . . . . ?
C00B N009 C014 C00E -102.99(15) . . . . ?
C00B N009 C014 C01H 128.61(15) . . . . ?
C00C N005 C00A Ti01 172.20(15) . . . . ?
C00C N005 C00A O002 167.08(12) . . . . ?
C00C N005 C00A N006 -15.0(2) . . . . ?
C00C C00D C00G C00P -0.1(2) . . . . ?
C00C C00D C00I C00U -76.94(16) . . . . ?
C00C C00D C00I C019 158.38(13) . . . . ?
C00C C00H C00O C00P 0.9(2) . . . . ?
C00C C00H C00R C010 140.70(14) . . . . ?
C00C C00H C00R C01F -95.06(16) . . . . ?
C00D C00C C00H C00O -1.9(2) . . . . ?
C00D C00C C00H C00R 175.59(13) . . . . ?
C00D C00G C00P C00O -0.8(2) . . . . ?
C00E C00K C00Y C013 0.1(2) . . . . ?
C00E C00T C016 C013 -0.3(3) . . . . ?
C00F N006 C00A O002 172.72(13) . . . . ?
C00F N006 C00A N005 -5.1(2) . . . . ?
C00F N006 C00M C00N 62.47(16) . . . . ?
C00F N006 C00M C01B -66.24(17) . . . . ?
C00G C00D C00I C00U 102.69(16) . . . . ?
C00G C00D C00I C019 -21.99(19) . . . . ?
C00H C00C C00D C00G 1.5(2) . . . . ?
C00H C00C C00D C00I -178.86(12) . . . . ?
C00H C00O C00P C00G 0.5(2) . . . . ?
C00I C00D C00G C00P -179.76(13) . . . . ?
C00J N004 C00B Ti01 -165.66(16) . . . . ?
C00J N004 C00B O003 -169.68(13) . . . . ?
C00J N004 C00B N009 11.2(2) . . . . ?
C00J C00L C00V C01J 90.48(17) . . . . ?
C00J C00L C00V C01K -145.26(15) . . . . ?
C00J C00L C01E C01G 3.4(2) . . . . ?
C00J C00Q C00S C01G -0.3(2) . . . . ?
C00J C00Q C00Z C01I -114.24(16) . . . . ?
C00J C00Q C00Z C01L 122.57(17) . . . . ?
C00K C00E C00T C016 0.2(2) . . . . ?
C00K C00E C014 N009 -118.93(15) . . . . ?
C00K C00E C014 C01H 7.6(2) . . . . ?
C00K C00Y C013 C016 -0.2(3) . . . . ?
C00L C00J C00Q C00S 5.5(2) . . . . ?
C00L C00J C00Q C00Z -173.22(14) . . . . ?
C00L C01E C01G C00S 1.6(3) . . . . ?
C00M N006 C00A O002 -13.01(19) . . . . ?
C00M N006 C00A N005 169.17(13) . . . . ?
C00M C00N C00W C018 178.43(15) . . . . ?
C00M C00N C012 C01C -178.40(15) . . . . ?
C00N C00W C018 C017 -0.1(3) . . . . ?
C00N C012 C01C C017 -0.1(3) . . . . ?
C00O C00H C00R C010 -41.9(2) . . . . ?
C00O C00H C00R C01F 82.32(17) . . . . ?
C00Q C00J C00L C00V 174.45(13) . . . . ?
C00Q C00J C00L C01E -7.0(2) . . . . ?
C00Q C00S C01G C01E -3.2(3) . . . . ?
C00R C00H C00O C00P -176.60(14) . . . . ?
C00S C00Q C00Z C01I 67.10(19) . . . . ?
C00S C00Q C00Z C01L -56.1(2) . . . . ?
C00T C00E C00K C00Y -0.1(2) . . . . ?
C00T C00E C014 N009 62.77(18) . . . . ?
C00T C00E C014 C01H -170.75(15) . . . . ?
C00V C00L C01E C01G -178.02(16) . . . . ?
C00W C00N C012 C01C 0.0(2) . . . . ?
C00Y C013 C016 C00T 0.3(3) . . . . ?
C00Z C00Q C00S C01G 178.37(15) . . . . ?
C012 C00N C00W C018 0.1(2) . . . . ?
C014 N009 C00B O003 5.77(19) . . . . ?
C014 N009 C00B N004 -175.20(13) . . . . ?
C014 C00E C00K C00Y -178.44(14) . . . . ?
C014 C00E C00T C016 178.62(15) . . . . ?
C015 N009 C00B O003 -163.74(13) . . . . ?
C015 N009 C00B N004 15.3(2) . . . . ?
C015 N009 C014 C00E 67.40(17) . . . . ?
C015 N009 C014 C01H -61.00(18) . . . . ?
C018 C017 C01C C012 0.1(3) . . . . ?
C01B C00M C00N C00W 33.8(2) . . . . ?
C01B C00M C00N C012 -147.94(15) . . . . ?
C01C C017 C018 C00W 0.0(3) . . . . ?
C01E C00L C00V C01J -88.05(18) . . . . ?
C01E C00L C00V C01K 36.2(2) . . . . ?
